data_7003678
loop_
_publ_author_name
'Kirchmann, Marius'
'Wesemann, Lars'

_publ_section_title
;
 \h1 and \h2 Coordination of 1-amino-closo-dodecaborate
;
_journal_issue 16
_journal_name_full 'Dalton Transactions'
_journal_page_first 2144
_journal_page_last 2148
_journal_paper_doi 10.1039/b718569c
_journal_year 2008
_chemical_formula_moiety 'C48 H148 B48 N4 Na4 Ni O12, 2(C8 H16 Na O2), 2(C4 H8 O)'
_chemical_formula_sum 'C72 H196 B48 N4 Na6 Ni O18'
_chemical_formula_weight 2121.86
_chemical_name_systematic
;
?
;
_space_group_IT_number 15
_symmetry_cell_setting monoclinic
_symmetry_space_group_name_Hall '-C 2yc'
_symmetry_space_group_name_H-M 'C 1 2/c 1'
_atom_sites_solution_hydrogens geom
_atom_sites_solution_primary direct
_atom_sites_solution_secondary difmap
_audit_creation_method SHELXL-97
_cell_angle_alpha 90.00
_cell_angle_beta 105.925(10)
_cell_angle_gamma 90.00
_cell_formula_units_Z 4
_cell_length_a 30.410(4)
_cell_length_b 15.0252(12)
_cell_length_c 28.131(3)
_cell_measurement_temperature 173(2)
_cell_volume 12360(2)
_computing_cell_refinement 'Stoe X-Area'
_computing_data_collection 'Stoe X-Area'
_computing_data_reduction 'Stoe X-Area'
_computing_molecular_graphics 'ORTEP 3'
_computing_publication_material 'SHELXL-97 (Sheldrick, 1997)'
_computing_structure_refinement 'SHELXL-97 (Sheldrick, 1997)'
_computing_structure_solution 'SHELXs-97 (Sheldrick, 1997)'
_diffrn_ambient_temperature 173(2)
_diffrn_measured_fraction_theta_full 0.904
_diffrn_measured_fraction_theta_max 0.904
_diffrn_measurement_device_type 'STOE IPDS 2T'
_diffrn_measurement_method \w-scans
_diffrn_radiation_monochromator graphite
_diffrn_radiation_source 'fine-focus sealed tube'
_diffrn_radiation_type MoK\a
_diffrn_radiation_wavelength 0.71073
_diffrn_reflns_av_R_equivalents 0.0908
_diffrn_reflns_av_sigmaI/netI 0.1106
_diffrn_reflns_limit_h_max 36
_diffrn_reflns_limit_h_min -34
_diffrn_reflns_limit_k_max 15
_diffrn_reflns_limit_k_min -14
_diffrn_reflns_limit_l_max 19
_diffrn_reflns_limit_l_min -33
_diffrn_reflns_number 37455
_diffrn_reflns_theta_full 25.35
_diffrn_reflns_theta_max 25.35
_diffrn_reflns_theta_min 5.67
_exptl_absorpt_coefficient_mu 0.233
_exptl_absorpt_correction_type none
_exptl_crystal_colour red
_exptl_crystal_density_diffrn 1.140
_exptl_crystal_density_method 'not measured'
_exptl_crystal_description bloc
_exptl_crystal_F_000 4536
_exptl_crystal_size_max 0.3
_exptl_crystal_size_mid 0.25
_exptl_crystal_size_min 0.15
_refine_diff_density_max 0.671
_refine_diff_density_min -0.550
_refine_diff_density_rms 0.068
_refine_ls_extinction_method none
_refine_ls_goodness_of_fit_ref 1.027
_refine_ls_hydrogen_treatment constr
_refine_ls_matrix_type full
_refine_ls_number_parameters 623
_refine_ls_number_reflns 10233
_refine_ls_number_restraints 10
_refine_ls_restrained_S_all 1.039
_refine_ls_R_factor_all 0.1542
_refine_ls_R_factor_gt 0.0965
_refine_ls_shift/su_max 0.018
_refine_ls_shift/su_mean 0.001
_refine_ls_structure_factor_coef Fsqd
_refine_ls_weighting_details 'calc w=1/[\s^2^(Fo^2^)+(0.1254P)^2^+36.9844P] where P=(Fo^2^+2Fc^2^)/3'
_refine_ls_weighting_scheme calc
_refine_ls_wR_factor_gt 0.2290
_refine_ls_wR_factor_ref 0.2595
_reflns_number_gt 6293
_reflns_number_total 10233
_reflns_threshold_expression >2sigma(I)
_cod_data_source_file b718569c.txt
_cod_data_source_block compound_3
_cod_original_sg_symbol_H-M 'C 2/c'
_cod_database_code 7003678

loop_
_symmetry_equiv_pos_as_xyz
'x, y, z'
'-x, y, -z+1/2'
'x+1/2, y+1/2, z'
'-x+1/2, y+1/2, -z+1/2'
'-x, -y, -z'
'x, -y, z-1/2'
'-x+1/2, -y+1/2, -z'
'x+1/2, -y+1/2, z-1/2'

loop_
_atom_site_label
_atom_site_type_symbol
_atom_site_fract_x
_atom_site_fract_y
_atom_site_fract_z
_atom_site_U_iso_or_equiv
_atom_site_adp_type
_atom_site_occupancy
_atom_site_symmetry_multiplicity
_atom_site_calc_flag
_atom_site_refinement_flags
_atom_site_disorder_assembly
_atom_site_disorder_group
C102 C 0.1696(5) 0.7275(7) 0.0936(6) 0.162(6) Uani 1 1 d . . .
H10M H 0.1367 0.7199 0.0842 0.195 Uiso 1 1 calc R . .
H10N H 0.1798 0.7360 0.1291 0.195 Uiso 1 1 calc R . .
C103 C 0.1807(4) 0.8005(7) 0.0703(5) 0.120(4) Uani 1 1 d . . .
H10G H 0.1883 0.8501 0.0932 0.145 Uiso 1 1 calc R . .
H10H H 0.1550 0.8177 0.0429 0.145 Uiso 1 1 calc R . .
C104 C 0.2204(3) 0.7774(6) 0.0520(3) 0.082(2) Uani 1 1 d . . .
H10I H 0.2485 0.8015 0.0735 0.098 Uiso 1 1 calc R . .
H10J H 0.2165 0.7999 0.0188 0.098 Uiso 1 1 calc R . .
C105 C 0.2213(2) 0.6765(5) 0.0527(3) 0.065(2) Uani 1 1 d . . .
H10K H 0.2113 0.6531 0.0193 0.078 Uiso 1 1 calc R . .
H10L H 0.2519 0.6549 0.0683 0.078 Uiso 1 1 calc R . .
C107 C 0.1048(4) 0.5493(8) -0.0194(4) 0.119(4) Uani 1 1 d . . .
H10A H 0.1108 0.6051 -0.0014 0.143 Uiso 1 1 calc R . .
H10B H 0.1154 0.5549 -0.0488 0.143 Uiso 1 1 calc R . .
C108 C 0.0595(4) 0.5326(7) -0.0325(5) 0.144(5) Uani 1 1 d . . .
H10C H 0.0476 0.5346 -0.0682 0.173 Uiso 1 1 calc R . .
H10D H 0.0438 0.5773 -0.0185 0.173 Uiso 1 1 calc R . .
C109 C 0.0517(4) 0.4443(8) -0.0144(3) 0.105(3) Uani 1 1 d . . .
H10E H 0.0365 0.4490 0.0117 0.126 Uiso 1 1 calc R . .
H10F H 0.0330 0.4082 -0.0409 0.126 Uiso 1 1 calc R . .
C110 C 0.0974(4) 0.4058(6) 0.0046(3) 0.107(3) Uani 1 1 d . . .
H11A H 0.1001 0.3760 0.0358 0.129 Uiso 1 1 calc R . .
H11B H 0.1033 0.3630 -0.0187 0.129 Uiso 1 1 calc R . .
C202 C -0.2329(3) 0.2587(6) 0.2554(4) 0.111(4) Uani 1 1 d . . .
H20A H -0.2543 0.3042 0.2388 0.133 Uiso 1 1 calc R . .
H20B H -0.2133 0.2839 0.2855 0.133 Uiso 1 1 calc R . .
C203 C -0.2576(4) 0.1827(7) 0.2669(4) 0.113(4) Uani 1 1 d . . .
H20C H -0.2892 0.1832 0.2469 0.136 Uiso 1 1 calc R . .
H20D H -0.2571 0.1828 0.3015 0.136 Uiso 1 1 calc R . .
C204 C -0.2327(3) 0.1028(6) 0.2549(3) 0.087(3) Uani 1 1 d . . .
H20E H -0.2078 0.0852 0.2831 0.104 Uiso 1 1 calc R . .
H20F H -0.2532 0.0528 0.2445 0.104 Uiso 1 1 calc R . .
C205 C -0.2151(3) 0.1361(5) 0.2136(3) 0.078(2) Uani 1 1 d . . .
H20G H -0.1874 0.1050 0.2128 0.094 Uiso 1 1 calc R . .
H20H H -0.2378 0.1281 0.1821 0.094 Uiso 1 1 calc R . .
C207 C -0.1775(3) 0.4402(5) 0.1047(3) 0.0656(19) Uani 1 1 d . . .
H20I H -0.1751 0.3915 0.0829 0.079 Uiso 1 1 calc R . .
H20J H -0.1473 0.4652 0.1187 0.079 Uiso 1 1 calc R . .
C208 C -0.2098(3) 0.5105(6) 0.0767(3) 0.086(3) Uani 1 1 d . . .
H20K H -0.1940 0.5540 0.0619 0.104 Uiso 1 1 calc R . .
H20L H -0.2346 0.4844 0.0511 0.104 Uiso 1 1 calc R . .
C209 C -0.2267(3) 0.5506(6) 0.1167(4) 0.097(3) Uani 1 1 d . . .
H20M H -0.2062 0.5972 0.1335 0.116 Uiso 1 1 calc R . .
H20N H -0.2570 0.5756 0.1034 0.116 Uiso 1 1 calc R . .
C210 C -0.2277(2) 0.4765(5) 0.1505(3) 0.072(2) Uani 1 1 d . . .
H21A H -0.2186 0.4970 0.1845 0.086 Uiso 1 1 calc R . .
H21B H -0.2583 0.4520 0.1435 0.086 Uiso 1 1 calc R . .
C302 C 0.0773(4) -0.1535(8) 0.2355(4) 0.112(3) Uani 1 1 d . . .
H30I H 0.0645 -0.2114 0.2246 0.135 Uiso 1 1 calc R . .
H30J H 0.0694 -0.1378 0.2656 0.135 Uiso 1 1 calc R . .
C303 C 0.1279(4) -0.1547(9) 0.2444(6) 0.153(6) Uani 1 1 d . . .
H30M H 0.1429 -0.1439 0.2790 0.183 Uiso 1 1 calc R . .
H30N H 0.1377 -0.2121 0.2353 0.183 Uiso 1 1 calc R . .
C304 C 0.1389(4) -0.0860(11) 0.2146(6) 0.157(6) Uani 1 1 d . . .
H30K H 0.1448 -0.1102 0.1850 0.188 Uiso 1 1 calc R . .
H30L H 0.1654 -0.0522 0.2328 0.188 Uiso 1 1 calc R . .
C305 C 0.0965(4) -0.0298(8) 0.2023(5) 0.128(4) Uani 1 1 d . . .
H30G H 0.0977 0.0133 0.2282 0.154 Uiso 1 1 calc R . .
H30H H 0.0933 0.0018 0.1714 0.154 Uiso 1 1 calc R . .
C307 C -0.0060(5) -0.1080(11) 0.0303(5) 0.169(6) Uani 1 1 d . . .
H30A H 0.0093 -0.0643 0.0151 0.203 Uiso 1 1 calc R . .
H30B H -0.0371 -0.0880 0.0269 0.203 Uiso 1 1 calc R . .
C308 C -0.0063(4) -0.1996(10) 0.0055(4) 0.137(5) Uani 1 1 d . . .
H30C H -0.0335 -0.2333 0.0055 0.165 Uiso 1 1 calc R . .
H30D H -0.0044 -0.1935 -0.0282 0.165 Uiso 1 1 calc R . .
C309 C 0.0358(4) -0.2418(6) 0.0379(4) 0.098(3) Uani 1 1 d . . .
H30E H 0.0578 -0.2545 0.0194 0.118 Uiso 1 1 calc R . .
H30F H 0.0285 -0.2966 0.0523 0.118 Uiso 1 1 calc R . .
C310 C 0.0542(3) -0.1720(7) 0.0775(4) 0.103(3) Uani 1 1 d . . .
H31A H 0.0666 -0.1998 0.1095 0.124 Uiso 1 1 calc R . .
H31B H 0.0780 -0.1369 0.0696 0.124 Uiso 1 1 calc R . .
C312 C -0.0325(3) -0.2861(5) 0.1665(4) 0.090(3) Uani 1 1 d . . .
H31C H -0.0210 -0.2870 0.2023 0.108 Uiso 1 1 calc R . .
H31D H -0.0076 -0.3007 0.1525 0.108 Uiso 1 1 calc R . .
C313 C -0.0702(3) -0.3519(5) 0.1499(3) 0.078(2) Uani 1 1 d . . .
H31I H -0.0676 -0.3833 0.1207 0.093 Uiso 1 1 calc R . .
H31J H -0.0697 -0.3948 0.1758 0.093 Uiso 1 1 calc R . .
C314 C -0.1119(4) -0.2990(6) 0.1390(5) 0.122(4) Uani 1 1 d . . .
H31G H -0.1233 -0.2943 0.1678 0.146 Uiso 1 1 calc R . .
H31H H -0.1354 -0.3255 0.1122 0.146 Uiso 1 1 calc R . .
C315 C -0.0986(3) -0.2119(7) 0.1246(5) 0.123(4) Uani 1 1 d . . .
H31E H -0.1164 -0.1653 0.1344 0.148 Uiso 1 1 calc R . .
H31F H -0.1033 -0.2089 0.0891 0.148 Uiso 1 1 calc R . .
C501 C 0.6307(8) 0.5571(15) 0.0801(9) 0.243(9) Uiso 1 1 d D . .
H50C H 0.6021 0.5244 0.0725 0.291 Uiso 1 1 calc R . .
H50D H 0.6533 0.5221 0.1037 0.291 Uiso 1 1 calc R . .
C502 C 0.6248(8) 0.6364(18) 0.1021(9) 0.252(9) Uiso 1 1 d . . .
H50G H 0.6417 0.6382 0.1367 0.303 Uiso 1 1 calc R . .
H50H H 0.5928 0.6492 0.0985 0.303 Uiso 1 1 calc R . .
C504 C 0.6549(9) 0.652(2) 0.0348(10) 0.282(11) Uiso 1 1 d . . .
H50E H 0.6381 0.6787 0.0039 0.338 Uiso 1 1 calc R . .
H50F H 0.6873 0.6594 0.0383 0.338 Uiso 1 1 calc R . .
C505 C 0.6436(8) 0.6929(13) 0.0732(8) 0.230(8) Uiso 1 1 d D . .
H50A H 0.6218 0.7399 0.0599 0.276 Uiso 1 1 calc R . .
H50B H 0.6708 0.7205 0.0943 0.276 Uiso 1 1 calc R . .
B101 B 0.04479(19) 0.4396(4) 0.1953(2) 0.0348(14) Uani 1 1 d . . .
B102 B 0.09400(19) 0.4568(4) 0.2457(2) 0.0376(15) Uani 1 1 d . . .
H102 H 0.0949 0.4372 0.2837 0.045 Uiso 1 1 calc R . .
B103 B 0.0950(2) 0.3766(4) 0.1999(2) 0.0387(15) Uani 1 1 d . . .
H103 H 0.0967 0.3048 0.2080 0.046 Uiso 1 1 calc R . .
B104 B 0.0624(2) 0.4194(4) 0.1414(2) 0.0369(14) Uani 1 1 d . . .
H104 H 0.0430 0.3755 0.1117 0.044 Uiso 1 1 calc R . .
B105 B 0.0421(2) 0.5268(4) 0.1518(2) 0.0339(14) Uani 1 1 d . . .
H105 H 0.0094 0.5527 0.1285 0.041 Uiso 1 1 calc R . .
B106 B 0.0613(2) 0.5491(4) 0.2163(2) 0.0368(14) Uani 1 1 d . . .
H106 H 0.0408 0.5892 0.2351 0.044 Uiso 1 1 calc R . .
B107 B 0.1223(2) 0.5549(5) 0.2338(2) 0.0393(15) Uani 1 1 d . . .
H107 H 0.1415 0.5986 0.2636 0.047 Uiso 1 1 calc R . .
B108 B -0.1433(2) 0.4469(5) 0.2771(2) 0.0390(15) Uani 1 1 d . . .
H108 H -0.1762 0.4209 0.2543 0.047 Uiso 1 1 calc R . .
B109 B 0.1233(2) 0.4246(5) 0.1586(2) 0.0389(15) Uani 1 1 d . . .
H109 H 0.1434 0.3839 0.1396 0.047 Uiso 1 1 calc R . .
B110 B 0.0907(2) 0.5181(4) 0.1291(2) 0.0359(14) Uani 1 1 d . . .
H110 H 0.0896 0.5383 0.0912 0.043 Uiso 1 1 calc R . .
B111 B 0.0900(2) 0.5984(4) 0.1759(2) 0.0377(15) Uani 1 1 d . . .
H111 H 0.0885 0.6704 0.1686 0.045 Uiso 1 1 calc R . .
B112 B 0.1404(2) 0.5345(4) 0.1796(2) 0.0364(14) Uani 1 1 d . . .
H112 H 0.1716 0.5651 0.1743 0.044 Uiso 1 1 calc R . .
B201 B -0.04063(19) 0.1831(4) 0.1657(2) 0.0323(13) Uani 1 1 d . . .
B202 B -0.0592(2) 0.0722(4) 0.1681(2) 0.0363(14) Uani 1 1 d . . .
H202 H -0.0404 0.0256 0.1967 0.044 Uiso 1 1 calc R . .
B203 B -0.09193(19) 0.1614(4) 0.1824(2) 0.0352(14) Uani 1 1 d . . .
H203 H -0.0945 0.1735 0.2201 0.042 Uiso 1 1 calc R . .
B204 B -0.09011(18) 0.2505(4) 0.1417(2) 0.0312(13) Uani 1 1 d . . .
H204 H -0.0917 0.3203 0.1530 0.037 Uiso 1 1 calc R . .
B205 B -0.0559(2) 0.2171(4) 0.1026(2) 0.0345(14) Uani 1 1 d . . .
H205 H -0.0351 0.2650 0.0886 0.041 Uiso 1 1 calc R . .
B206 B -0.0369(2) 0.1069(4) 0.1190(2) 0.0336(14) Uani 1 1 d . . .
H206 H -0.0038 0.0830 0.1156 0.040 Uiso 1 1 calc R . .
B207 B -0.0858(2) 0.0366(4) 0.1069(2) 0.0378(14) Uani 1 1 d . . .
H207 H -0.0843 -0.0331 0.0956 0.045 Uiso 1 1 calc R . .
B208 B -0.11990(19) 0.0694(4) 0.1459(2) 0.0352(14) Uani 1 1 d . . .
H208 H -0.1405 0.0212 0.1599 0.042 Uiso 1 1 calc R . .
B209 B -0.13882(19) 0.1792(4) 0.1296(2) 0.0347(14) Uani 1 1 d . . .
H209 H -0.1721 0.2025 0.1332 0.042 Uiso 1 1 calc R . .
B210 B -0.1166(2) 0.2145(4) 0.0799(2) 0.0337(14) Uani 1 1 d . . .
H210 H -0.1352 0.2610 0.0512 0.040 Uiso 1 1 calc R . .
B211 B -0.0844(2) 0.1260(4) 0.0659(2) 0.0377(15) Uani 1 1 d . . .
H211 H -0.0822 0.1145 0.0280 0.045 Uiso 1 1 calc R . .
B212 B -0.1351(2) 0.1034(4) 0.0830(2) 0.0372(15) Uani 1 1 d . . .
H212 H -0.1658 0.0775 0.0562 0.045 Uiso 1 1 calc R . .
N1 N -0.00055(14) 0.3996(3) 0.20133(17) 0.0418(12) Uani 1 1 d . . .
H1A H -0.0158 0.3770 0.1718 0.050 Uiso 1 1 calc R . .
H1B H -0.0174 0.4452 0.2075 0.050 Uiso 1 1 calc R . .
N2 N 0.00368(13) 0.2192(3) 0.20226(16) 0.0376(11) Uani 1 1 d . . .
H2A H 0.0214 0.2410 0.1841 0.045 Uiso 1 1 calc R . .
H2B H 0.0186 0.1723 0.2192 0.045 Uiso 1 1 calc R . .
Na1 Na 0.16661(8) 0.51104(17) 0.09127(9) 0.0581(7) Uani 1 1 d . . .
Na2 Na -0.15199(6) 0.31159(14) 0.20056(7) 0.0372(5) Uani 1 1 d . . .
Na3 Na -0.00916(8) -0.07558(16) 0.14304(9) 0.0562(7) Uani 1 1 d . . .
Ni Ni 0.0000 0.30928(6) 0.2500 0.0216(2) Uani 1 2 d S . .
O101 O 0.19045(17) 0.6503(3) 0.0805(2) 0.0775(15) Uani 1 1 d . . .
O106 O 0.12874(18) 0.4784(4) 0.0110(2) 0.0828(16) Uani 1 1 d . . .
O201 O -0.20620(15) 0.2290(3) 0.22416(17) 0.0636(13) Uani 1 1 d . . .
O206 O -0.19620(13) 0.4099(3) 0.14275(14) 0.0495(10) Uani 1 1 d . . .
O301 O 0.06023(18) -0.0879(4) 0.1980(2) 0.0850(16) Uani 1 1 d . . .
O306 O 0.0161(2) -0.1180(4) 0.0777(2) 0.101(2) Uani 1 1 d . . .
O311 O -0.05012(17) -0.2018(3) 0.1504(2) 0.0809(15) Uani 1 1 d . . .
O500 O 0.6454(5) 0.5659(12) 0.0338(6) 0.243(6) Uiso 1 1 d D . .
O111 O 0.2290(2) 0.4327(4) 0.0955(2) 0.0992(18) Uiso 1 1 d D . .
C112 C 0.2606(5) 0.4057(11) 0.1407(5) 0.179(6) Uiso 1 1 d D . .
H11C H 0.2457 0.3964 0.1666 0.215 Uiso 1 1 calc R . .
H11D H 0.2853 0.4482 0.1517 0.215 Uiso 1 1 calc R . .
C113 C 0.2773(8) 0.3184(13) 0.1240(8) 0.253(9) Uiso 1 1 d D . .
H11E H 0.3096 0.3112 0.1403 0.303 Uiso 1 1 calc R . .
H11F H 0.2611 0.2692 0.1338 0.303 Uiso 1 1 calc R . .
C115 C 0.2515(7) 0.4127(14) 0.0574(7) 0.240(9) Uiso 1 1 d D . .
H11G H 0.2764 0.4540 0.0589 0.288 Uiso 1 1 calc R . .
H11H H 0.2301 0.4158 0.0248 0.288 Uiso 1 1 calc R . .
C114 C 0.2700(7) 0.3159(13) 0.0694(8) 0.233(8) Uiso 1 1 d D . .
H14A H 0.2476 0.2715 0.0536 0.280 Uiso 1 1 calc R . .
H14B H 0.2983 0.3061 0.0605 0.280 Uiso 1 1 calc R . .

loop_
_atom_site_aniso_label
_atom_site_aniso_U_11
_atom_site_aniso_U_22
_atom_site_aniso_U_33
_atom_site_aniso_U_23
_atom_site_aniso_U_13
_atom_site_aniso_U_12
C102 0.197(13) 0.075(8) 0.286(17) 0.048(9) 0.185(13) 0.052(8)
C103 0.175(11) 0.064(7) 0.147(9) 0.004(6) 0.085(9) -0.005(7)
C104 0.070(5) 0.078(6) 0.090(6) 0.014(4) 0.011(4) -0.034(4)
C105 0.053(4) 0.081(6) 0.066(4) -0.003(4) 0.023(3) -0.019(4)
C107 0.103(8) 0.145(10) 0.116(8) 0.067(7) 0.041(7) -0.001(7)
C108 0.134(10) 0.061(7) 0.167(11) -0.004(7) -0.076(8) -0.005(6)
C109 0.103(8) 0.121(9) 0.078(6) -0.004(6) 0.001(5) -0.026(6)
C110 0.160(10) 0.071(7) 0.073(6) -0.006(5) 0.003(6) 0.008(7)
C202 0.120(8) 0.086(7) 0.167(10) -0.028(6) 0.105(8) -0.034(6)
C203 0.119(8) 0.117(9) 0.135(8) -0.035(7) 0.086(7) -0.052(7)
C204 0.070(5) 0.089(7) 0.101(6) 0.022(5) 0.024(5) -0.027(5)
C205 0.079(5) 0.061(6) 0.106(6) -0.002(4) 0.045(5) -0.019(4)
C207 0.075(5) 0.060(5) 0.063(4) 0.006(3) 0.021(4) 0.011(4)
C208 0.103(6) 0.067(6) 0.077(5) 0.020(4) 0.004(5) 0.001(5)
C209 0.098(7) 0.064(6) 0.116(7) 0.006(5) 0.008(6) 0.035(5)
C210 0.056(4) 0.082(6) 0.072(5) -0.007(4) 0.007(4) 0.030(4)
C302 0.119(9) 0.111(8) 0.098(7) 0.003(6) 0.015(6) 0.012(7)
C303 0.073(7) 0.113(10) 0.229(15) -0.016(10) -0.032(8) 0.005(6)
C304 0.076(8) 0.161(13) 0.225(15) 0.048(12) 0.028(8) -0.007(8)
C305 0.109(9) 0.112(9) 0.152(10) 0.031(8) 0.015(7) -0.011(7)
C307 0.170(12) 0.213(16) 0.119(10) 0.015(10) 0.034(9) 0.130(11)
C308 0.081(7) 0.216(14) 0.122(9) -0.069(9) 0.038(7) -0.042(8)
C309 0.101(7) 0.063(6) 0.140(9) -0.013(6) 0.051(7) 0.001(5)
C310 0.106(7) 0.101(8) 0.109(7) -0.008(6) 0.040(6) 0.032(6)
C312 0.079(5) 0.037(5) 0.139(8) -0.006(4) 0.007(5) 0.010(4)
C313 0.089(6) 0.056(5) 0.080(5) 0.006(4) 0.010(4) 0.002(4)
C314 0.099(7) 0.069(7) 0.202(12) 0.033(7) 0.048(7) -0.001(5)
C315 0.069(6) 0.087(8) 0.200(12) 0.037(7) 0.015(7) 0.008(5)
B101 0.022(3) 0.037(4) 0.043(3) 0.015(3) 0.005(3) 0.000(2)
B102 0.022(3) 0.047(4) 0.042(3) 0.014(3) 0.007(3) 0.001(3)
B103 0.029(3) 0.030(4) 0.058(4) 0.018(3) 0.015(3) -0.001(3)
B104 0.030(3) 0.038(4) 0.040(3) 0.007(3) 0.006(3) -0.002(3)
B105 0.029(3) 0.036(4) 0.034(3) 0.010(3) 0.005(3) 0.000(3)
B106 0.032(3) 0.039(4) 0.039(3) 0.004(3) 0.010(3) 0.004(3)
B107 0.034(3) 0.044(4) 0.037(3) 0.001(3) 0.006(3) -0.005(3)
B108 0.022(3) 0.049(4) 0.045(4) -0.013(3) 0.008(3) 0.001(3)
B109 0.029(3) 0.043(4) 0.048(4) 0.001(3) 0.015(3) -0.004(3)
B110 0.035(3) 0.039(4) 0.035(3) 0.006(3) 0.011(3) -0.004(3)
B111 0.035(3) 0.035(4) 0.043(3) 0.009(3) 0.011(3) -0.004(3)
B112 0.027(3) 0.042(4) 0.041(3) 0.009(3) 0.011(3) -0.006(3)
B201 0.027(3) 0.031(4) 0.037(3) -0.009(3) 0.007(2) 0.001(3)
B202 0.029(3) 0.035(4) 0.044(4) 0.000(3) 0.010(3) 0.003(3)
B203 0.026(3) 0.043(4) 0.038(3) -0.003(3) 0.010(3) 0.004(3)
B204 0.024(3) 0.029(4) 0.039(3) -0.007(3) 0.006(2) 0.003(2)
B205 0.037(3) 0.027(4) 0.040(3) -0.005(2) 0.012(3) -0.005(3)
B206 0.029(3) 0.032(4) 0.040(3) -0.011(3) 0.011(3) -0.001(3)
B207 0.038(3) 0.027(4) 0.045(4) -0.006(3) 0.006(3) 0.000(3)
B208 0.028(3) 0.034(4) 0.044(3) -0.002(3) 0.009(3) -0.002(3)
B209 0.025(3) 0.034(4) 0.040(3) -0.002(3) 0.002(2) -0.003(3)
B210 0.032(3) 0.030(4) 0.033(3) -0.002(2) -0.001(3) 0.002(2)
B211 0.037(3) 0.035(4) 0.039(3) -0.008(3) 0.008(3) -0.003(3)
B212 0.031(3) 0.035(4) 0.040(3) -0.012(3) 0.001(3) -0.005(3)
N1 0.027(2) 0.042(3) 0.055(3) 0.019(2) 0.009(2) -0.001(2)
N2 0.022(2) 0.040(3) 0.051(3) -0.016(2) 0.011(2) 0.0044(18)
Na1 0.0514(14) 0.0622(17) 0.0697(16) 0.0024(13) 0.0320(13) -0.0046(12)
Na2 0.0318(10) 0.0369(13) 0.0449(11) -0.0057(10) 0.0137(9) -0.0024(9)
Na3 0.0527(14) 0.0419(15) 0.0728(16) -0.0066(12) 0.0153(12) 0.0111(11)
Ni 0.0181(4) 0.0212(5) 0.0258(4) 0.000 0.0064(3) 0.000
O101 0.084(3) 0.058(3) 0.114(4) 0.013(3) 0.067(3) -0.003(3)
O106 0.076(4) 0.095(5) 0.079(4) 0.004(3) 0.024(3) 0.018(3)
O201 0.061(3) 0.063(3) 0.082(3) -0.015(2) 0.044(3) -0.026(2)
O206 0.050(2) 0.048(3) 0.049(2) -0.0015(19) 0.0112(19) 0.0172(19)
O301 0.068(3) 0.081(4) 0.093(4) -0.012(3) 0.001(3) 0.011(3)
O306 0.115(5) 0.116(5) 0.068(4) -0.004(3) 0.019(3) 0.073(4)
O311 0.071(3) 0.048(3) 0.120(4) 0.018(3) 0.020(3) 0.009(3)

loop_
_atom_type_symbol
_atom_type_description
_atom_type_scat_dispersion_real
_atom_type_scat_dispersion_imag
_atom_type_scat_source
C C 0.0033 0.0016 'International Tables Vol C Tables 4.2.6.8 and 6.1.1.4'
B B 0.0013 0.0007 'International Tables Vol C Tables 4.2.6.8 and 6.1.1.4'
N N 0.0061 0.0033 'International Tables Vol C Tables 4.2.6.8 and 6.1.1.4'
Na Na 0.0362 0.0249 'International Tables Vol C Tables 4.2.6.8 and 6.1.1.4'
Ni Ni 0.3393 1.1124 'International Tables Vol C Tables 4.2.6.8 and 6.1.1.4'
O O 0.0106 0.0060 'International Tables Vol C Tables 4.2.6.8 and 6.1.1.4'
H H 0.0000 0.0000 'International Tables Vol C Tables 4.2.6.8 and 6.1.1.4'

loop_
_geom_angle_atom_site_label_1
_geom_angle_atom_site_label_2
_geom_angle_atom_site_label_3
_geom_angle
_geom_angle_site_symmetry_1
_geom_angle_site_symmetry_3
_geom_angle_publ_flag
C103 C102 O101 110.2(8) . . ?
C102 C103 C104 108.1(9) . . ?
C103 C104 C105 104.1(6) . . ?
O101 C105 C104 105.7(6) . . ?
C108 C107 O106 109.7(9) . . ?
C107 C108 C109 109.0(9) . . ?
C110 C109 C108 104.8(9) . . ?
O106 C110 C109 106.2(8) . . ?
O201 C202 C203 108.0(7) . . ?
C202 C203 C204 104.7(7) . . ?
C205 C204 C203 102.5(7) . . ?
O201 C205 C204 104.6(7) . . ?
O206 C207 C208 106.3(6) . . ?
C209 C208 C207 101.5(6) . . ?
C210 C209 C208 104.8(7) . . ?
O206 C210 C209 107.2(6) . . ?
O301 C302 C303 106.3(10) . . ?
C304 C303 C302 107.0(10) . . ?
C303 C304 C305 102.5(10) . . ?
O301 C305 C304 106.2(10) . . ?
O306 C307 C308 107.1(10) . . ?
C309 C308 C307 101.8(8) . . ?
C308 C309 C310 103.6(8) . . ?
O306 C310 C309 105.1(8) . . ?
O311 C312 C313 107.8(6) . . ?
C314 C313 C312 104.8(7) . . ?
C313 C314 C315 104.9(8) . . ?
C314 C315 O311 105.9(8) . . ?
C502 C501 O500 115.0(19) . . ?
C501 C502 C505 98.0(19) . . ?
O500 C504 C505 111(2) . . ?
C504 C505 C502 114(2) . . ?
N1 B101 B104 120.8(5) . . ?
N1 B101 B106 120.1(5) . . ?
B104 B101 B106 108.7(4) . . ?
N1 B101 B103 123.9(5) . . ?
B104 B101 B103 60.8(3) . . ?
B106 B101 B103 108.2(4) . . ?
N1 B101 B102 123.2(4) . . ?
B104 B101 B102 108.8(4) . . ?
B106 B101 B102 60.0(3) . . ?
B103 B101 B102 60.0(3) . . ?
N1 B101 B105 119.0(4) . . ?
B104 B101 B105 60.2(3) . . ?
B106 B101 B105 60.1(3) . . ?
B103 B101 B105 108.6(4) . . ?
B102 B101 B105 108.2(4) . . ?
B106 B102 B103 108.2(4) . . ?
B106 B102 B101 60.0(3) . . ?
B103 B102 B101 59.9(3) . . ?
B106 B102 B107 60.2(3) . . ?
B103 B102 B107 108.6(4) . . ?
B101 B102 B107 108.3(4) . . ?
B106 B102 B108 108.4(4) . 2 ?
B103 B102 B108 60.0(3) . 2 ?
B101 B102 B108 107.9(4) . 2 ?
B107 B102 B108 60.5(4) . 2 ?
B106 B102 Na2 176.2(4) . 2 ?
B103 B102 Na2 75.1(3) . 2 ?
B101 B102 Na2 123.8(4) . 2 ?
B107 B102 Na2 117.2(3) . 2 ?
B108 B102 Na2 71.4(3) 2 2 ?
B101 B103 B102 60.1(3) . . ?
B101 B103 B109 107.4(4) . . ?
B102 B103 B109 107.9(4) . . ?
B101 B103 B108 108.5(5) . 2 ?
B102 B103 B108 60.6(4) . 2 ?
B109 B103 B108 59.9(3) . 2 ?
B101 B103 B104 59.5(3) . . ?
B102 B103 B104 107.9(4) . . ?
B109 B103 B104 60.0(3) . . ?
B108 B103 B104 108.4(4) 2 . ?
B101 B103 Na2 120.2(4) . 2 ?
B102 B103 Na2 70.4(3) . 2 ?
B109 B103 Na2 118.6(3) . 2 ?
B108 B103 Na2 69.4(3) 2 2 ?
B104 B103 Na2 177.6(4) . 2 ?
B101 B104 B105 60.2(3) . . ?
B101 B104 B109 107.2(4) . . ?
B105 B104 B109 107.2(4) . . ?
B101 B104 B103 59.7(3) . . ?
B105 B104 B103 107.8(4) . . ?
B109 B104 B103 59.6(3) . . ?
B101 B104 B110 107.3(5) . . ?
B105 B104 B110 59.2(3) . . ?
B109 B104 B110 59.9(3) . . ?
B103 B104 B110 107.5(4) . . ?
B110 B105 B106 108.1(4) . . ?
B110 B105 B104 60.8(3) . . ?
B106 B105 B104 107.8(4) . . ?
B110 B105 B101 108.0(4) . . ?
B106 B105 B101 59.7(3) . . ?
B104 B105 B101 59.5(3) . . ?
B110 B105 B111 60.5(3) . . ?
B106 B105 B111 59.6(3) . . ?
B104 B105 B111 109.0(4) . . ?
B101 B105 B111 107.6(4) . . ?
B101 B106 B102 60.1(3) . . ?
B101 B106 B111 108.6(4) . . ?
B102 B106 B111 108.3(4) . . ?
B101 B106 B105 60.2(3) . . ?
B102 B106 B105 108.3(5) . . ?
B111 B106 B105 60.4(3) . . ?
B101 B106 B107 108.3(4) . . ?
B102 B106 B107 60.2(3) . . ?
B111 B106 B107 59.9(3) . . ?
B105 B106 B107 108.3(4) . . ?
B111 B107 B112 60.3(3) . . ?
B111 B107 B102 107.6(4) . . ?
B112 B107 B102 107.3(5) . . ?
B111 B107 B106 59.7(3) . . ?
B112 B107 B106 107.3(4) . . ?
B102 B107 B106 59.6(3) . . ?
B111 B107 B108 108.0(4) . 2 ?
B112 B107 B108 59.5(3) . 2 ?
B102 B107 B108 60.0(3) . 2 ?
B106 B107 B108 107.4(4) . 2 ?
B109 B108 B112 60.2(4) 2 2 ?
B109 B108 B103 59.9(3) 2 2 ?
B112 B108 B103 108.0(4) 2 2 ?
B109 B108 B102 107.1(4) 2 2 ?
B112 B108 B102 107.1(4) 2 2 ?
B103 B108 B102 59.5(3) 2 2 ?
B109 B108 B107 107.7(4) 2 2 ?
B112 B108 B107 59.8(4) 2 2 ?
B103 B108 B107 107.5(4) 2 2 ?
B102 B108 B107 59.6(4) 2 2 ?
B109 B108 Na2 123.8(4) 2 . ?
B112 B108 Na2 175.9(4) 2 . ?
B103 B108 Na2 75.8(3) 2 . ?
B102 B108 Na2 73.1(3) 2 . ?
B107 B108 Na2 117.9(3) 2 . ?
B108 B109 B103 60.2(3) 2 . ?
B108 B109 B112 60.0(4) 2 . ?
B103 B109 B112 108.0(5) . . ?
B108 B109 B104 108.9(4) 2 . ?
B103 B109 B104 60.4(3) . . ?
B112 B109 B104 108.5(4) . . ?
B108 B109 B110 108.4(5) 2 . ?
B103 B109 B110 108.4(4) . . ?
B112 B109 B110 60.0(3) . . ?
B104 B109 B110 60.3(3) . . ?
B108 B109 Na1 119.5(3) 2 . ?
B103 B109 Na1 177.0(4) . . ?
B112 B109 Na1 70.0(3) . . ?
B104 B109 Na1 117.9(3) . . ?
B110 B109 Na1 68.8(3) . . ?
B105 B110 B112 108.2(4) . . ?
B105 B110 B109 107.6(4) . . ?
B112 B110 B109 59.8(3) . . ?
B105 B110 B111 60.3(3) . . ?
B112 B110 B111 60.0(3) . . ?
B109 B110 B111 107.7(4) . . ?
B105 B110 B104 59.9(3) . . ?
B112 B110 B104 107.8(4) . . ?
B109 B110 B104 59.7(3) . . ?
B111 B110 B104 108.1(4) . . ?
B105 B110 Na1 177.7(4) . . ?
B112 B110 Na1 72.6(3) . . ?
B109 B110 Na1 74.7(3) . . ?
B111 B110 Na1 118.9(3) . . ?
B104 B110 Na1 122.1(4) . . ?
B106 B111 B107 60.4(3) . . ?
B106 B111 B105 59.9(3) . . ?
B107 B111 B105 108.3(4) . . ?
B106 B111 B112 107.7(4) . . ?
B107 B111 B112 60.0(3) . . ?
B105 B111 B112 107.2(5) . . ?
B106 B111 B110 107.3(4) . . ?
B107 B111 B110 108.1(5) . . ?
B105 B111 B110 59.2(3) . . ?
B112 B111 B110 59.9(3) . . ?
B108 B112 B109 59.8(4) 2 . ?
B108 B112 B107 60.7(4) 2 . ?
B109 B112 B107 108.2(4) . . ?
B108 B112 B110 108.4(4) 2 . ?
B109 B112 B110 60.2(3) . . ?
B107 B112 B110 108.1(4) . . ?
B108 B112 B111 108.5(4) 2 . ?
B109 B112 B111 108.1(4) . . ?
B107 B112 B111 59.7(3) . . ?
B110 B112 B111 60.1(3) . . ?
B108 B112 Na1 122.4(4) 2 . ?
B109 B112 Na1 73.8(3) . . ?
B107 B112 Na1 176.8(4) . . ?
B110 B112 Na1 70.5(3) . . ?
B111 B112 Na1 117.4(3) . . ?
N2 B201 B202 122.2(5) . . ?
N2 B201 B206 119.9(4) . . ?
B202 B201 B206 60.2(3) . . ?
N2 B201 B203 123.6(4) . . ?
B202 B201 B203 60.3(3) . . ?
B206 B201 B203 108.4(4) . . ?
N2 B201 B205 120.2(4) . . ?
B202 B201 B205 108.0(4) . . ?
B206 B201 B205 59.9(3) . . ?
B203 B201 B205 107.9(4) . . ?
N2 B201 B204 122.7(4) . . ?
B202 B201 B204 107.7(4) . . ?
B206 B201 B204 107.9(4) . . ?
B203 B201 B204 59.6(3) . . ?
B205 B201 B204 60.0(3) . . ?
B201 B202 B207 108.3(4) . . ?
B201 B202 B206 60.0(3) . . ?
B207 B202 B206 60.2(3) . . ?
B201 B202 B208 108.7(4) . . ?
B207 B202 B208 59.9(3) . . ?
B206 B202 B208 108.4(4) . . ?
B201 B202 B203 60.2(3) . . ?
B207 B202 B203 108.1(4) . . ?
B206 B202 B203 108.1(4) . . ?
B208 B202 B203 60.4(3) . . ?
B201 B202 Na3 121.4(3) . . ?
B207 B202 Na3 70.3(3) . . ?
B206 B202 Na3 72.4(3) . . ?
B208 B202 Na3 117.5(3) . . ?
B203 B202 Na3 177.9(4) . . ?
B204 B203 B209 60.5(3) . . ?
B204 B203 B201 60.4(3) . . ?
B209 B203 B201 108.3(4) . . ?
B204 B203 B202 107.7(4) . . ?
B209 B203 B202 107.2(4) . . ?
B201 B203 B202 59.5(3) . . ?
B204 B203 B208 108.0(4) . . ?
B209 B203 B208 59.4(3) . . ?
B201 B203 B208 107.6(4) . . ?
B202 B203 B208 59.8(3) . . ?
B204 B203 Na2 70.9(3) . . ?
B209 B203 Na2 69.3(3) . . ?
B201 B203 Na2 121.4(4) . . ?
B202 B203 Na2 176.5(4) . . ?
B208 B203 Na2 117.2(3) . . ?
B203 B204 B205 108.2(4) . . ?
B203 B204 B209 59.8(3) . . ?
B205 B204 B209 107.9(4) . . ?
B203 B204 B201 60.0(3) . . ?
B205 B204 B201 59.9(3) . . ?
B209 B204 B201 107.5(4) . . ?
B203 B204 B210 108.3(4) . . ?
B205 B204 B210 59.8(3) . . ?
B209 B204 B210 60.2(3) . . ?
B201 B204 B210 107.7(4) . . ?
B203 B204 Na2 74.8(3) . . ?
B205 B204 Na2 175.8(4) . . ?
B209 B204 Na2 70.9(3) . . ?
B201 B204 Na2 124.2(3) . . ?
B210 B204 Na2 116.7(3) . . ?
B206 B205 B210 107.8(4) . . ?
B206 B205 B201 59.6(3) . . ?
B210 B205 B201 108.2(4) . . ?
B206 B205 B204 107.8(4) . . ?
B210 B205 B204 60.2(3) . . ?
B201 B205 B204 60.1(3) . . ?
B206 B205 B211 60.5(3) . . ?
B210 B205 B211 59.1(3) . . ?
B201 B205 B211 108.0(4) . . ?
B204 B205 B211 107.5(4) . . ?
B201 B206 B202 59.8(3) . . ?
B201 B206 B205 60.4(3) . . ?
B202 B206 B205 108.1(4) . . ?
B201 B206 B207 107.9(4) . . ?
B202 B206 B207 59.9(3) . . ?
B205 B206 B207 108.0(4) . . ?
B201 B206 B211 108.3(4) . . ?
B202 B206 B211 107.7(4) . . ?
B205 B206 B211 60.2(3) . . ?
B207 B206 B211 59.7(3) . . ?
B201 B206 Na3 121.0(3) . . ?
B202 B206 Na3 71.9(3) . . ?
B205 B206 Na3 177.7(4) . . ?
B207 B206 Na3 70.0(3) . . ?
B211 B206 Na3 117.6(3) . . ?
B202 B207 B208 60.3(3) . . ?
B202 B207 B212 108.1(4) . . ?
B208 B207 B212 60.1(3) . . ?
B202 B207 B206 59.9(3) . . ?
B208 B207 B206 108.4(4) . . ?
B212 B207 B206 108.2(4) . . ?
B202 B207 B211 108.5(4) . . ?
B208 B207 B211 108.3(4) . . ?
B212 B207 B211 59.7(4) . . ?
B206 B207 B211 60.6(3) . . ?
B202 B207 Na3 73.6(3) . . ?
B208 B207 Na3 120.4(4) . . ?
B212 B207 Na3 177.8(4) . . ?
B206 B207 Na3 73.8(3) . . ?
B211 B207 Na3 121.2(4) . . ?
B209 B208 B207 107.6(4) . . ?
B209 B208 B212 59.7(3) . . ?
B207 B208 B212 60.0(3) . . ?
B209 B208 B202 107.5(4) . . ?
B207 B208 B202 59.8(3) . . ?
B212 B208 B202 107.6(4) . . ?
B209 B208 B203 59.8(3) . . ?
B207 B208 B203 107.6(4) . . ?
B212 B208 B203 107.5(4) . . ?
B202 B208 B203 59.8(3) . . ?
B212 B209 B208 60.4(4) . . ?
B212 B209 B203 108.9(4) . . ?
B208 B209 B203 60.8(3) . . ?
B212 B209 B204 108.0(4) . . ?
B208 B209 B204 108.5(4) . . ?
B203 B209 B204 59.7(3) . . ?
B212 B209 B210 59.7(3) . . ?
B208 B209 B210 108.3(4) . . ?
B203 B209 B210 108.0(4) . . ?
B204 B209 B210 60.0(3) . . ?
B212 B209 Na2 175.0(4) . . ?
B208 B209 Na2 123.7(3) . . ?
B203 B209 Na2 76.2(3) . . ?
B204 B209 Na2 73.9(3) . . ?
B210 B209 Na2 118.8(3) . . ?
B211 B210 B212 60.1(3) . . ?
B211 B210 B205 60.7(3) . . ?
B212 B210 B205 108.3(4) . . ?
B211 B210 B204 108.5(4) . . ?
B212 B210 B204 107.6(4) . . ?
B205 B210 B204 59.9(3) . . ?
B211 B210 B209 107.7(4) . . ?
B212 B210 B209 59.4(3) . . ?
B205 B210 B209 107.6(4) . . ?
B204 B210 B209 59.8(3) . . ?
B210 B211 B212 60.2(4) . . ?
B210 B211 B207 108.1(4) . . ?
B212 B211 B207 60.0(4) . . ?
B210 B211 B205 60.2(3) . . ?
B212 B211 B205 108.0(4) . . ?
B207 B211 B205 107.3(4) . . ?
B210 B211 B206 107.7(4) . . ?
B212 B211 B206 107.7(4) . . ?
B207 B211 B206 59.7(3) . . ?
B205 B211 B206 59.3(3) . . ?
B209 B212 B211 108.6(4) . . ?
B209 B212 B210 60.9(3) . . ?
B211 B212 B210 59.7(3) . . ?
B209 B212 B207 107.7(4) . . ?
B211 B212 B207 60.3(4) . . ?
B210 B212 B207 107.8(4) . . ?
B209 B212 B208 59.9(3) . . ?
B211 B212 B208 108.6(4) . . ?
B210 B212 B208 108.7(4) . . ?
B207 B212 B208 59.9(3) . . ?
B101 N1 Ni 121.0(3) . . ?
B201 N2 Ni 120.1(3) . . ?
O111 Na1 O101 101.4(2) . . ?
O111 Na1 O106 97.5(2) . . ?
O101 Na1 O106 99.2(2) . . ?
O111 Na1 B110 141.9(2) . . ?
O101 Na1 B110 110.1(2) . . ?
O106 Na1 B110 98.0(2) . . ?
O111 Na1 B112 117.6(2) . . ?
O101 Na1 B112 100.3(2) . . ?
O106 Na1 B112 134.9(2) . . ?
B110 Na1 B112 36.99(17) . . ?
O111 Na1 B109 105.3(2) . . ?
O101 Na1 B109 136.3(2) . . ?
O106 Na1 B109 110.7(2) . . ?
B110 Na1 B109 36.58(18) . . ?
B112 Na1 B109 36.25(19) . . ?
O201 Na2 O206 102.77(18) . . ?
O201 Na2 B108 95.14(18) . . ?
O206 Na2 B108 89.49(17) . . ?
O201 Na2 B209 94.19(18) . . ?
O206 Na2 B209 96.66(16) . . ?
B108 Na2 B209 167.41(17) . . ?
O201 Na2 B102 128.76(18) . 2 ?
O206 Na2 B102 92.18(18) . 2 ?
B108 Na2 B102 35.56(16) . 2 ?
B209 Na2 B102 132.78(17) . 2 ?
O201 Na2 B204 127.39(18) . . ?
O206 Na2 B204 98.01(16) . . ?
B108 Na2 B204 133.06(17) . . ?
B209 Na2 B204 35.23(16) . . ?
B102 Na2 B204 97.64(17) 2 . ?
O201 Na2 B103 100.39(18) . 2 ?
O206 Na2 B103 121.07(18) . 2 ?
B108 Na2 B103 34.83(17) . 2 ?
B209 Na2 B103 134.55(17) . 2 ?
B102 Na2 B103 34.51(19) 2 2 ?
B204 Na2 B103 109.05(16) . 2 ?
O201 Na2 B203 99.20(18) . . ?
O206 Na2 B203 127.75(17) . . ?
B108 Na2 B203 134.89(18) . . ?
B209 Na2 B203 34.57(16) . . ?
B102 Na2 B203 109.51(17) 2 . ?
B204 Na2 B203 34.28(17) . . ?
B103 Na2 B203 100.26(17) 2 . ?
O301 Na3 O306 94.1(2) . . ?
O301 Na3 O311 107.3(2) . . ?
O306 Na3 O311 98.8(3) . . ?
O301 Na3 B207 144.9(2) . . ?
O306 Na3 B207 107.7(2) . . ?
O311 Na3 B207 96.31(19) . . ?
O301 Na3 B202 110.6(2) . . ?
O306 Na3 B202 137.0(2) . . ?
O311 Na3 B202 106.05(19) . . ?
B207 Na3 B202 36.10(18) . . ?
O301 Na3 B206 113.3(2) . . ?
O306 Na3 B206 102.6(2) . . ?
O311 Na3 B206 131.97(19) . . ?
B207 Na3 B206 36.17(17) . . ?
B202 Na3 B206 35.72(17) . . ?
N1 Ni N1 90.3(3) 2 . ?
N1 Ni N2 176.31(17) 2 . ?
N1 Ni N2 89.4(2) . . ?
N1 Ni N2 89.4(2) 2 2 ?
N1 Ni N2 176.31(17) . 2 ?
N2 Ni N2 91.0(3) . 2 ?
C102 O101 C105 108.9(6) . . ?
C102 O101 Na1 122.6(5) . . ?
C105 O101 Na1 127.6(4) . . ?
C110 O106 C107 106.3(7) . . ?
C110 O106 Na1 115.2(5) . . ?
C107 O106 Na1 117.7(7) . . ?
C202 O201 C205 108.9(5) . . ?
C202 O201 Na2 125.8(4) . . ?
C205 O201 Na2 125.0(4) . . ?
C207 O206 C210 108.1(5) . . ?
C207 O206 Na2 117.2(4) . . ?
C210 O206 Na2 127.9(4) . . ?
C305 O301 C302 104.5(7) . . ?
C305 O301 Na3 125.5(6) . . ?
C302 O301 Na3 130.0(6) . . ?
C307 O306 C310 104.5(7) . . ?
C307 O306 Na3 126.3(6) . . ?
C310 O306 Na3 128.5(5) . . ?
C312 O311 C315 108.1(6) . . ?
C312 O311 Na3 127.1(5) . . ?
C315 O311 Na3 122.4(5) . . ?
C504 O500 C501 100.6(19) . . ?
C112 O111 C115 104.9(11) . . ?
C112 O111 Na1 124.1(7) . . ?
C115 O111 Na1 130.0(9) . . ?
O111 C112 C113 99.9(12) . . ?
C114 C113 C112 111.7(16) . . ?
O111 C115 C114 104.4(14) . . ?
C113 C114 C115 98.1(16) . . ?

loop_
_geom_bond_atom_site_label_1
_geom_bond_atom_site_label_2
_geom_bond_distance
_geom_bond_site_symmetry_2
_geom_bond_publ_flag
C102 C103 1.367(13) . ?
C102 O101 1.417(10) . ?
C103 C104 1.479(12) . ?
C104 C105 1.515(11) . ?
C105 O101 1.432(7) . ?
C107 C108 1.347(13) . ?
C107 O106 1.434(10) . ?
C108 C109 1.463(13) . ?
C109 C110 1.464(13) . ?
C110 O106 1.427(11) . ?
C202 O201 1.422(9) . ?
C202 C203 1.451(11) . ?
C203 C204 1.507(12) . ?
C204 C205 1.492(10) . ?
C205 O201 1.438(9) . ?
C207 O206 1.418(7) . ?
C207 C208 1.509(10) . ?
C208 C209 1.485(12) . ?
C209 C210 1.471(11) . ?
C210 O206 1.443(7) . ?
C302 O301 1.433(11) . ?
C302 C303 1.488(14) . ?
C303 C304 1.427(16) . ?
C304 C305 1.502(15) . ?
C305 O301 1.385(11) . ?
C307 O306 1.325(12) . ?
C307 C308 1.542(17) . ?
C308 C309 1.495(14) . ?
C309 C310 1.522(12) . ?
C310 O306 1.416(9) . ?
C312 O311 1.402(8) . ?
C312 C313 1.488(10) . ?
C313 C314 1.455(12) . ?
C314 C315 1.459(12) . ?
C315 O311 1.462(10) . ?
C501 C502 1.38(2) . ?
C501 O500 1.50(2) . ?
C502 C505 1.40(2) . ?
C504 O500 1.32(3) . ?
C504 C505 1.37(3) . ?
B101 N1 1.555(7) . ?
B101 B104 1.768(9) . ?
B101 B106 1.773(9) . ?
B101 B103 1.772(8) . ?
B101 B102 1.775(8) . ?
B101 B105 1.780(8) . ?
B102 B106 1.773(9) . ?
B102 B103 1.773(10) . ?
B102 B107 1.784(9) . ?
B102 B108 1.792(8) 2 ?
B102 Na2 2.948(6) 2 ?
B103 B109 1.777(8) . ?
B103 B108 1.781(9) 2 ?
B103 B104 1.790(9) . ?
B103 Na2 3.023(6) 2 ?
B104 B105 1.780(9) . ?
B104 B109 1.784(8) . ?
B104 B110 1.796(9) . ?
B105 B110 1.767(8) . ?
B105 B106 1.779(9) . ?
B105 B111 1.788(9) . ?
B106 B111 1.774(8) . ?
B106 B107 1.785(8) . ?
B107 B111 1.777(9) . ?
B107 B112 1.783(9) . ?
B107 B108 1.801(10) 2 ?
B108 B109 1.775(9) 2 ?
B108 B112 1.780(9) 2 ?
B108 B103 1.781(9) 2 ?
B108 B102 1.792(8) 2 ?
B108 B107 1.801(10) 2 ?
B108 Na2 2.919(6) . ?
B109 B108 1.775(9) 2 ?
B109 B112 1.782(9) . ?
B109 B110 1.789(9) . ?
B109 Na1 2.894(7) . ?
B110 B112 1.786(8) . ?
B110 B111 1.790(9) . ?
B110 Na1 2.797(6) . ?
B111 B112 1.787(9) . ?
B112 B108 1.780(9) 2 ?
B112 Na1 2.832(7) . ?
B201 N2 1.552(7) . ?
B201 B202 1.766(9) . ?
B201 B206 1.768(8) . ?
B201 B203 1.778(8) . ?
B201 B205 1.782(8) . ?
B201 B204 1.785(8) . ?
B202 B207 1.772(9) . ?
B202 B206 1.772(8) . ?
B202 B208 1.780(8) . ?
B202 B203 1.780(8) . ?
B202 Na3 2.886(7) . ?
B203 B204 1.771(9) . ?
B203 B209 1.773(8) . ?
B203 B208 1.791(9) . ?
B203 Na2 3.034(6) . ?
B204 B205 1.782(8) . ?
B204 B209 1.784(8) . ?
B204 B210 1.788(8) . ?
B204 Na2 2.971(6) . ?
B205 B206 1.773(9) . ?
B205 B210 1.780(8) . ?
B205 B211 1.789(8) . ?
B206 B207 1.778(8) . ?
B206 B211 1.794(8) . ?
B206 Na3 2.893(7) . ?
B207 B208 1.773(9) . ?
B207 B212 1.774(9) . ?
B207 B211 1.778(9) . ?
B207 Na3 2.831(7) . ?
B208 B209 1.766(9) . ?
B208 B212 1.776(9) . ?
B209 B212 1.764(8) . ?
B209 B210 1.792(9) . ?
B209 Na2 2.922(6) . ?
B210 B211 1.761(8) . ?
B210 B212 1.771(9) . ?
B211 B212 1.769(9) . ?
N1 Ni 1.924(4) . ?
N2 Ni 1.931(4) . ?
Na1 O111 2.207(7) . ?
Na1 O101 2.262(5) . ?
Na1 O106 2.290(6) . ?
Na2 O201 2.302(4) . ?
Na2 O206 2.331(4) . ?
Na2 B102 2.948(6) 2 ?
Na2 B103 3.023(6) 2 ?
Na3 O301 2.256(6) . ?
Na3 O306 2.269(6) . ?
Na3 O311 2.310(6) . ?
Ni N1 1.924(4) 2 ?
Ni N2 1.931(4) 2 ?
O111 C112 1.426(12) . ?
O111 C115 1.453(14) . ?
C112 C113 1.525(15) . ?
C113 C114 1.492(16) . ?
C115 C114 1.562(16) . ?
